data_7157002
loop_
_publ_author_name
'Prusinowska, Natalia'
'Czapik, Agnieszka'
'Wojciechowska, Martika'
'Kwit, Marcin'

_publ_section_title
;
 Dynamic optical activity induction in the N-alkyl-N'-trityl ureas and
 thioureas.
;
_journal_issue 33
_journal_name_full 'Organic &amp; biomolecular chemistry'
_journal_page_first 7782
_journal_page_last 7793
_journal_paper_doi 10.1039/c9ob01319a
_journal_volume 17
_journal_year 2019
_chemical_absolute_configuration syn
_chemical_formula_moiety 'C26 H29 N3 S, 2(C H4 O)'
_chemical_formula_sum 'C28 H37 N3 O2 S'
_chemical_formula_weight 479.66
_space_group_crystal_system orthorhombic
_space_group_IT_number 20
_space_group_name_Hall 'C 2c 2'
_space_group_name_H-M_alt 'C 2 2 21'
_symmetry_space_group_name_Hall 'C 2c 2'
_symmetry_space_group_name_H-M 'C 2 2 21'
_atom_sites_solution_hydrogens mixed
_audit_creation_method SHELXL-2018/3
_audit_update_record
;
2019-06-05 deposited with the CCDC.    2019-07-29 downloaded from the CCDC.
;
_cell_angle_alpha 90
_cell_angle_beta 90
_cell_angle_gamma 90
_cell_formula_units_Z 8
_cell_length_a 11.09166(8)
_cell_length_b 13.89141(9)
_cell_length_c 34.8221(3)
_cell_measurement_reflns_used 3454
_cell_measurement_temperature 130(2)
_cell_measurement_theta_max 75.7480
_cell_measurement_theta_min 3.7750
_cell_volume 5365.35(7)
_computing_cell_refinement 'CrysAlisPro 1.171.38.46 (Rigaku OD, 2015)'
_computing_data_collection 'CrysAlisPro 1.171.38.46 (Rigaku OD, 2015)'
_computing_data_reduction 'CrysAlisPro 1.171.38.46 (Rigaku OD, 2015)'
_computing_structure_refinement 'SHELXL-2018/3 (Sheldrick, 2018)'
_computing_structure_solution 'SHELXT 2018/2 (Sheldrick, 2018)'
_diffrn_ambient_temperature 130(2)
_diffrn_detector_area_resol_mean 10.5357
_diffrn_measured_fraction_theta_full 0.998
_diffrn_measured_fraction_theta_max 0.998
_diffrn_measurement_device_type 'SuperNova, Single source at offset, Atlas'
_diffrn_measurement_method '\w scans'
_diffrn_radiation_type CuK\a
_diffrn_radiation_wavelength 1.54184
_diffrn_reflns_av_R_equivalents 0.0199
_diffrn_reflns_av_unetI/netI 0.0128
_diffrn_reflns_Laue_measured_fraction_full 0.998
_diffrn_reflns_Laue_measured_fraction_max 0.998
_diffrn_reflns_limit_h_max 13
_diffrn_reflns_limit_h_min -13
_diffrn_reflns_limit_k_max 16
_diffrn_reflns_limit_k_min -16
_diffrn_reflns_limit_l_max 42
_diffrn_reflns_limit_l_min -39
_diffrn_reflns_number 25521
_diffrn_reflns_point_group_measured_fraction_full 0.999
_diffrn_reflns_point_group_measured_fraction_max 0.998
_diffrn_reflns_theta_full 67.684
_diffrn_reflns_theta_max 70.073
_diffrn_reflns_theta_min 5.080
_diffrn_source 'micro-focus sealed X-ray tube'
_exptl_absorpt_coefficient_mu 1.288
_exptl_absorpt_correction_T_max 1.00000
_exptl_absorpt_correction_T_min 0.92841
_exptl_absorpt_correction_type multi-scan
_exptl_absorpt_process_details
;
CrysAlisPro 1.171.38.46 (Rigaku Oxford Diffraction, 2015)
Empirical absorption correction using spherical harmonics,
 implemented in SCALE3 ABSPACK scaling algorithm.
;
_exptl_crystal_colour colourless
_exptl_crystal_density_diffrn 1.188
_exptl_crystal_description block
_exptl_crystal_F_000 2064
_exptl_crystal_size_max 0.200
_exptl_crystal_size_mid 0.200
_exptl_crystal_size_min 0.150
_refine_diff_density_max 0.194
_refine_diff_density_min -0.198
_refine_diff_density_rms 0.040
_refine_ls_abs_structure_details
;
 Flack x determined using 2191 quotients [(I+)-(I-)]/[(I+)+(I-)]
 (Parsons, Flack and Wagner, Acta Cryst. B69 (2013) 249-259).
;
_refine_ls_abs_structure_Flack 0.021(4)
_refine_ls_extinction_coef 0.00014(2)
_refine_ls_extinction_expression Fc^*^=kFc[1+0.001xFc^2^\l^3^/sin(2\q)]^-1/4^
_refine_ls_extinction_method 'SHELXL-2018/3 (Sheldrick 2018)'
_refine_ls_goodness_of_fit_ref 1.161
_refine_ls_hydrogen_treatment mixed
_refine_ls_matrix_type full
_refine_ls_number_parameters 318
_refine_ls_number_reflns 5085
_refine_ls_number_restraints 0
_refine_ls_restrained_S_all 1.161
_refine_ls_R_factor_all 0.0376
_refine_ls_R_factor_gt 0.0373
_refine_ls_shift/su_max 0.000
_refine_ls_shift/su_mean 0.000
_refine_ls_structure_factor_coef Fsqd
_refine_ls_weighting_details 'w=1/[\s^2^(Fo^2^)+(0.0124P)^2^+7.2018P] where P=(Fo^2^+2Fc^2^)/3'
_refine_ls_weighting_scheme calc
_refine_ls_wR_factor_gt 0.0852
_refine_ls_wR_factor_ref 0.0853
_reflns_Friedel_coverage 0.799
_reflns_Friedel_fraction_full 1.000
_reflns_Friedel_fraction_max 0.999
_reflns_number_gt 5034
_reflns_number_total 5085
_reflns_threshold_expression 'I > 2\s(I)'
_cod_data_source_file c9ob01319a3.cif
_cod_data_source_block 4a
_cod_depositor_comments 'Adding full bibliography for 7157000--7157010.cif.'
_cod_database_code 7157002
_shelx_shelxl_version_number 2018/3
_shelx_space_group_comment
;
The symmetry employed for this shelxl refinement is uniquely defined
by the following loop, which should always be used as a source of
symmetry information in preference to the above space-group names.
They are only intended as comments.
;
_shelx_estimated_absorpt_t_min 0.783
_shelx_estimated_absorpt_t_max 0.830

loop_
_space_group_symop_operation_xyz
'x, y, z'
'-x, -y, z+1/2'
'-x, y, -z+1/2'
'x, -y, -z'
'x+1/2, y+1/2, z'
'-x+1/2, -y+1/2, z+1/2'
'-x+1/2, y+1/2, -z+1/2'
'x+1/2, -y+1/2, -z'

loop_
_atom_site_label
_atom_site_type_symbol
_atom_site_fract_x
_atom_site_fract_y
_atom_site_fract_z
_atom_site_U_iso_or_equiv
_atom_site_adp_type
_atom_site_occupancy
_atom_site_site_symmetry_order
_atom_site_calc_flag
_atom_site_refinement_flags_posn
_atom_site_refinement_flags_adp
S1 S 0.67497(7) 0.36199(5) 0.34997(2) 0.03213(18) Uani 1 1 d . .
O1 O 0.5532(3) 0.3065(3) 0.47695(9) 0.0636(9) Uani 1 1 d . .
H1A H 0.490033 0.318363 0.464534 0.095 Uiso 1 1 calc R U
N1 N 0.5344(2) 0.51023(17) 0.33683(7) 0.0277(5) Uani 1 1 d . .
H1 H 0.604443 0.531569 0.330556 0.042 Uiso 1 1 d R U
N2 N 0.4367(2) 0.37513(17) 0.36009(7) 0.0288(5) Uani 1 1 d . .
H2 H 0.370815 0.406943 0.357221 0.043 Uiso 1 1 d R U
N3 N 0.3468(3) 0.34444(19) 0.43665(8) 0.0333(6) Uani 1 1 d . .
H3A H 0.357(4) 0.405(3) 0.4267(11) 0.050 Uiso 1 1 d . U
H3B H 0.275(4) 0.344(3) 0.4515(12) 0.050 Uiso 1 1 d . U
C1 C 0.5393(3) 0.4175(2) 0.34932(8) 0.0275(6) Uani 1 1 d . .
C1A C 0.6472(4) 0.3626(4) 0.46286(13) 0.0710(13) Uani 1 1 d . .
H1AA H 0.653826 0.353498 0.435028 0.107 Uiso 1 1 calc R U
H1AB H 0.722834 0.343203 0.475178 0.107 Uiso 1 1 calc R U
H1AC H 0.631109 0.430508 0.468433 0.107 Uiso 1 1 calc R U
C2 C 0.4275(3) 0.2780(2) 0.37647(9) 0.0280(6) Uani 1 1 d . .
H2A H 0.504229 0.263395 0.390399 0.034 Uiso 1 1 calc R U
C3 C 0.3244(3) 0.2757(2) 0.40523(9) 0.0296(6) Uani 1 1 d . .
H3 H 0.247566 0.293085 0.391928 0.036 Uiso 1 1 calc R U
C4 C 0.3129(3) 0.1746(2) 0.42247(9) 0.0367(7) Uani 1 1 d . .
H4A H 0.386190 0.159626 0.437541 0.044 Uiso 1 1 calc R U
H4B H 0.242953 0.172841 0.440121 0.044 Uiso 1 1 calc R U
C5 C 0.2964(3) 0.0990(2) 0.39128(11) 0.0418(8) Uani 1 1 d . .
H5A H 0.293101 0.034323 0.403174 0.050 Uiso 1 1 calc R U
H5B H 0.219020 0.110270 0.377840 0.050 Uiso 1 1 calc R U
C6 C 0.3992(3) 0.1024(2) 0.36239(10) 0.0389(8) Uani 1 1 d . .
H6A H 0.384232 0.054854 0.341740 0.047 Uiso 1 1 calc R U
H6B H 0.475661 0.084989 0.375299 0.047 Uiso 1 1 calc R U
C7 C 0.4101(3) 0.2027(2) 0.34504(9) 0.0347(7) Uani 1 1 d . .
H7A H 0.336325 0.217690 0.330202 0.042 Uiso 1 1 calc R U
H7B H 0.479553 0.204455 0.327192 0.042 Uiso 1 1 calc R U
C10 C 0.4323(3) 0.5791(2) 0.33789(8) 0.0249(6) Uani 1 1 d . .
C11 C 0.3743(3) 0.5769(2) 0.37828(8) 0.0260(6) Uani 1 1 d . .
C12 C 0.2514(3) 0.5737(2) 0.38455(9) 0.0335(7) Uani 1 1 d . .
H12 H 0.197791 0.567225 0.363441 0.040 Uiso 1 1 calc R U
C13 C 0.2057(3) 0.5800(3) 0.42190(10) 0.0440(9) Uani 1 1 d . .
H13 H 0.120999 0.579080 0.425922 0.053 Uiso 1 1 calc R U
C14 C 0.2822(4) 0.5875(3) 0.45291(10) 0.0432(9) Uani 1 1 d . .
H14 H 0.250574 0.591547 0.478212 0.052 Uiso 1 1 calc R U
C15 C 0.4045(3) 0.5891(2) 0.44696(9) 0.0391(8) Uani 1 1 d . .
H15 H 0.457866 0.594125 0.468189 0.047 Uiso 1 1 calc R U
C16 C 0.4500(3) 0.5833(2) 0.41006(9) 0.0330(7) Uani 1 1 d . .
H16 H 0.534812 0.583630 0.406325 0.040 Uiso 1 1 calc R U
C21 C 0.4886(3) 0.6795(2) 0.33066(9) 0.0268(6) Uani 1 1 d . .
C22 C 0.4634(3) 0.7582(2) 0.35388(10) 0.0339(7) Uani 1 1 d . .
H22 H 0.412677 0.750726 0.375656 0.041 Uiso 1 1 calc R U
C23 C 0.5124(3) 0.8480(2) 0.34534(10) 0.0384(8) Uani 1 1 d . .
H23 H 0.494891 0.901415 0.361452 0.046 Uiso 1 1 calc R U
C24 C 0.5856(3) 0.8603(2) 0.31390(9) 0.0363(7) Uani 1 1 d . .
H24 H 0.619417 0.921672 0.308416 0.044 Uiso 1 1 calc R U
C25 C 0.6097(3) 0.7826(2) 0.29032(10) 0.0366(7) Uani 1 1 d . .
H25 H 0.659801 0.790710 0.268432 0.044 Uiso 1 1 calc R U
C26 C 0.5612(3) 0.6932(2) 0.29838(9) 0.0321(7) Uani 1 1 d . .
H26 H 0.577519 0.640475 0.281787 0.039 Uiso 1 1 calc R U
C31 C 0.3446(3) 0.5605(2) 0.30448(8) 0.0266(6) Uani 1 1 d . .
C32 C 0.2517(3) 0.6257(2) 0.29728(9) 0.0328(7) Uani 1 1 d . .
H32 H 0.241699 0.679888 0.313619 0.039 Uiso 1 1 calc R U
C33 C 0.1739(3) 0.6125(2) 0.26668(9) 0.0412(8) Uani 1 1 d . .
H33 H 0.110481 0.657158 0.262335 0.049 Uiso 1 1 calc R U
C34 C 0.1882(4) 0.5346(3) 0.24239(9) 0.0458(9) Uani 1 1 d . .
H34 H 0.134031 0.525269 0.221580 0.055 Uiso 1 1 calc R U
C35 C 0.2809(3) 0.4708(3) 0.24844(10) 0.0412(9) Uani 1 1 d . .
H35 H 0.291714 0.417971 0.231453 0.049 Uiso 1 1 calc R U
C36 C 0.3592(3) 0.4831(2) 0.27930(9) 0.0324(7) Uani 1 1 d . .
H36 H 0.422906 0.438489 0.283271 0.039 Uiso 1 1 calc R U
O2 O 0.5995(3) 0.1630(3) 0.52556(11) 0.0786(11) Uani 1 1 d . .
H2B H 0.584843 0.210969 0.511620 0.118 Uiso 1 1 calc R U
C2A C 0.4955(5) 0.1288(5) 0.54029(18) 0.0915(19) Uani 1 1 d . .
H2AA H 0.455738 0.087609 0.521254 0.137 Uiso 1 1 calc R U
H2AB H 0.442374 0.182668 0.546865 0.137 Uiso 1 1 calc R U
H2AC H 0.512805 0.091110 0.563441 0.137 Uiso 1 1 calc R U

loop_
_atom_site_aniso_label
_atom_site_aniso_U_11
_atom_site_aniso_U_22
_atom_site_aniso_U_33
_atom_site_aniso_U_23
_atom_site_aniso_U_13
_atom_site_aniso_U_12
S1 0.0295(4) 0.0252(3) 0.0416(4) 0.0032(3) 0.0052(3) 0.0051(3)
O1 0.0437(16) 0.091(2) 0.0557(18) 0.0216(16) 0.0046(14) 0.0075(16)
N1 0.0257(13) 0.0222(12) 0.0353(13) 0.0027(10) 0.0035(10) 0.0016(10)
N2 0.0274(12) 0.0233(12) 0.0357(14) 0.0044(10) 0.0026(10) 0.0024(10)
N3 0.0378(15) 0.0280(14) 0.0341(14) -0.0002(11) 0.0073(12) 0.0000(11)
C1 0.0335(16) 0.0233(14) 0.0258(14) -0.0001(12) -0.0003(13) 0.0027(12)
C1A 0.056(3) 0.100(4) 0.058(3) 0.000(3) -0.004(2) -0.008(3)
C2 0.0320(16) 0.0212(14) 0.0307(15) 0.0030(12) 0.0019(13) 0.0009(12)
C3 0.0292(15) 0.0251(14) 0.0346(15) 0.0022(12) 0.0005(14) -0.0023(13)
C4 0.0428(19) 0.0275(15) 0.0397(17) 0.0037(13) 0.0048(16) -0.0068(15)
C5 0.047(2) 0.0285(16) 0.050(2) 0.0015(15) -0.0011(17) -0.0114(15)
C6 0.054(2) 0.0239(15) 0.0389(18) -0.0046(13) -0.0071(16) -0.0028(14)
C7 0.0436(19) 0.0287(15) 0.0318(16) -0.0004(13) -0.0026(14) 0.0006(13)
C10 0.0230(14) 0.0235(14) 0.0282(14) 0.0003(11) 0.0033(12) 0.0062(12)
C11 0.0311(16) 0.0175(13) 0.0294(15) -0.0016(11) 0.0024(12) 0.0040(11)
C12 0.0318(17) 0.0390(18) 0.0298(16) 0.0014(14) -0.0010(13) 0.0057(14)
C13 0.043(2) 0.052(2) 0.0371(18) 0.0040(16) 0.0114(15) 0.0132(17)
C14 0.064(3) 0.0387(19) 0.0269(16) -0.0004(15) 0.0074(16) 0.0067(17)
C15 0.054(2) 0.0326(17) 0.0307(16) -0.0012(14) -0.0056(16) -0.0029(16)
C16 0.0373(17) 0.0291(15) 0.0326(16) 0.0017(13) -0.0035(14) -0.0030(14)
C21 0.0267(15) 0.0233(14) 0.0305(15) 0.0023(12) -0.0006(12) 0.0002(12)
C22 0.0394(18) 0.0239(14) 0.0385(17) 0.0013(13) 0.0066(14) 0.0040(13)
C23 0.0474(19) 0.0240(15) 0.0438(19) -0.0022(14) 0.0060(16) 0.0021(14)
C24 0.0412(18) 0.0222(14) 0.0454(18) 0.0065(14) -0.0004(14) -0.0053(14)
C25 0.0406(18) 0.0318(17) 0.0374(17) 0.0061(14) 0.0060(15) -0.0015(14)
C26 0.0385(17) 0.0270(15) 0.0308(16) -0.0006(13) 0.0013(14) 0.0002(14)
C31 0.0284(15) 0.0272(14) 0.0243(14) 0.0031(11) 0.0018(12) -0.0035(12)
C32 0.0353(16) 0.0322(16) 0.0308(16) 0.0026(13) 0.0026(13) 0.0035(14)
C33 0.0367(18) 0.051(2) 0.0357(17) 0.0104(15) -0.0041(15) 0.0000(17)
C34 0.047(2) 0.062(2) 0.0285(17) 0.0074(15) -0.0042(16) -0.018(2)
C35 0.056(2) 0.0435(19) 0.0243(15) -0.0038(14) 0.0084(15) -0.0198(17)
C36 0.0406(18) 0.0277(15) 0.0287(15) 0.0019(12) 0.0072(13) -0.0054(13)
O2 0.0414(16) 0.101(3) 0.094(3) 0.038(2) 0.0008(17) 0.0162(17)
C2A 0.067(3) 0.098(4) 0.110(5) 0.027(4) 0.020(3) 0.015(3)

loop_
_atom_type_symbol
_atom_type_description
_atom_type_scat_dispersion_real
_atom_type_scat_dispersion_imag
_atom_type_scat_source
C C 0.0181 0.0091 'International Tables Vol C Tables 4.2.6.8 and 6.1.1.4'
H H 0.0000 0.0000 'International Tables Vol C Tables 4.2.6.8 and 6.1.1.4'
N N 0.0311 0.0180 'International Tables Vol C Tables 4.2.6.8 and 6.1.1.4'
O O 0.0492 0.0322 'International Tables Vol C Tables 4.2.6.8 and 6.1.1.4'
S S 0.3331 0.5567 'International Tables Vol C Tables 4.2.6.8 and 6.1.1.4'

loop_
_geom_angle_atom_site_label_1
_geom_angle_atom_site_label_2
_geom_angle_atom_site_label_3
_geom_angle
C1A O1 H1A 109.5
C1 N1 C10 129.3(3)
C1 N1 H1 111.8
C10 N1 H1 118.3
C1 N2 C2 125.0(2)
C1 N2 H2 117.7
C2 N2 H2 117.3
C3 N3 H3A 110(2)
C3 N3 H3B 105(2)
H3A N3 H3B 108(4)
N2 C1 N1 118.2(3)
N2 C1 S1 123.6(2)
N1 C1 S1 118.1(2)
O1 C1A H1AA 109.5
O1 C1A H1AB 109.5
H1AA C1A H1AB 109.5
O1 C1A H1AC 109.5
H1AA C1A H1AC 109.5
H1AB C1A H1AC 109.5
N2 C2 C3 109.1(2)
N2 C2 C7 111.1(2)
C3 C2 C7 111.3(3)
N2 C2 H2A 108.4
C3 C2 H2A 108.4
C7 C2 H2A 108.4
N3 C3 C2 110.4(3)
N3 C3 C4 108.5(2)
C2 C3 C4 109.9(3)
N3 C3 H3 109.3
C2 C3 H3 109.3
C4 C3 H3 109.3
C5 C4 C3 111.3(3)
C5 C4 H4A 109.4
C3 C4 H4A 109.4
C5 C4 H4B 109.4
C3 C4 H4B 109.4
H4A C4 H4B 108.0
C6 C5 C4 111.1(3)
C6 C5 H5A 109.4
C4 C5 H5A 109.4
C6 C5 H5B 109.4
C4 C5 H5B 109.4
H5A C5 H5B 108.0
C5 C6 C7 110.5(3)
C5 C6 H6A 109.6
C7 C6 H6A 109.6
C5 C6 H6B 109.6
C7 C6 H6B 109.6
H6A C6 H6B 108.1
C6 C7 C2 110.6(3)
C6 C7 H7A 109.5
C2 C7 H7A 109.5
C6 C7 H7B 109.5
C2 C7 H7B 109.5
H7A C7 H7B 108.1
N1 C10 C31 110.8(2)
N1 C10 C11 109.1(2)
C31 C10 C11 114.9(2)
N1 C10 C21 105.7(2)
C31 C10 C21 106.5(2)
C11 C10 C21 109.5(2)
C12 C11 C16 118.1(3)
C12 C11 C10 123.7(3)
C16 C11 C10 118.1(3)
C11 C12 C13 120.2(3)
C11 C12 H12 119.9
C13 C12 H12 119.9
C14 C13 C12 120.7(3)
C14 C13 H13 119.7
C12 C13 H13 119.7
C15 C14 C13 119.4(3)
C15 C14 H14 120.3
C13 C14 H14 120.3
C14 C15 C16 120.0(3)
C14 C15 H15 120.0
C16 C15 H15 120.0
C15 C16 C11 121.5(3)
C15 C16 H16 119.2
C11 C16 H16 119.2
C22 C21 C26 118.6(3)
C22 C21 C10 122.2(3)
C26 C21 C10 119.1(3)
C21 C22 C23 120.2(3)
C21 C22 H22 119.9
C23 C22 H22 119.9
C24 C23 C22 120.8(3)
C24 C23 H23 119.6
C22 C23 H23 119.6
C23 C24 C25 119.3(3)
C23 C24 H24 120.3
C25 C24 H24 120.3
C24 C25 C26 120.4(3)
C24 C25 H25 119.8
C26 C25 H25 119.8
C25 C26 C21 120.7(3)
C25 C26 H26 119.7
C21 C26 H26 119.7
C32 C31 C36 118.2(3)
C32 C31 C10 119.6(3)
C36 C31 C10 122.1(3)
C33 C32 C31 120.9(3)
C33 C32 H32 119.6
C31 C32 H32 119.6
C34 C33 C32 120.2(3)
C34 C33 H33 119.9
C32 C33 H33 119.9
C35 C34 C33 119.8(3)
C35 C34 H34 120.1
C33 C34 H34 120.1
C34 C35 C36 120.4(3)
C34 C35 H35 119.8
C36 C35 H35 119.8
C35 C36 C31 120.5(3)
C35 C36 H36 119.8
C31 C36 H36 119.8
C2A O2 H2B 109.5
O2 C2A H2AA 109.5
O2 C2A H2AB 109.5
H2AA C2A H2AB 109.5
O2 C2A H2AC 109.5
H2AA C2A H2AC 109.5
H2AB C2A H2AC 109.5

loop_
_geom_bond_atom_site_label_1
_geom_bond_atom_site_label_2
_geom_bond_distance
S1 C1 1.691(3)
O1 C1A 1.391(5)
O1 H1A 0.8400
N1 C1 1.360(4)
N1 C10 1.482(3)
N1 H1 0.8602
N2 C1 1.335(4)
N2 C2 1.468(4)
N2 H2 0.8600
N3 C3 1.473(4)
N3 H3A 0.92(4)
N3 H3B 0.95(4)
C1A H1AA 0.9800
C1A H1AB 0.9800
C1A H1AC 0.9800
C2 C3 1.520(4)
C2 C7 1.527(4)
C2 H2A 1.0000
C3 C4 1.533(4)
C3 H3 1.0000
C4 C5 1.522(5)
C4 H4A 0.9900
C4 H4B 0.9900
C5 C6 1.521(5)
C5 H5A 0.9900
C5 H5B 0.9900
C6 C7 1.524(4)
C6 H6A 0.9900
C6 H6B 0.9900
C7 H7A 0.9900
C7 H7B 0.9900
C10 C31 1.539(4)
C10 C11 1.547(4)
C10 C21 1.548(4)
C11 C12 1.381(4)
C11 C16 1.392(4)
C12 C13 1.399(5)
C12 H12 0.9500
C13 C14 1.377(5)
C13 H13 0.9500
C14 C15 1.372(5)
C14 H14 0.9500
C15 C16 1.383(5)
C15 H15 0.9500
C16 H16 0.9500
C21 C22 1.388(4)
C21 C26 1.396(4)
C22 C23 1.393(4)
C22 H22 0.9500
C23 C24 1.374(5)
C23 H23 0.9500
C24 C25 1.383(5)
C24 H24 0.9500
C25 C26 1.383(4)
C25 H25 0.9500
C26 H26 0.9500
C31 C32 1.395(4)
C31 C36 1.397(4)
C32 C33 1.383(5)
C32 H32 0.9500
C33 C34 1.382(5)
C33 H33 0.9500
C34 C35 1.375(5)
C34 H34 0.9500
C35 C36 1.392(5)
C35 H35 0.9500
C36 H36 0.9500
O2 C2A 1.350(6)
O2 H2B 0.8400
C2A H2AA 0.9800
C2A H2AB 0.9800
C2A H2AC 0.9800

loop_
_geom_torsion_atom_site_label_1
_geom_torsion_atom_site_label_2
_geom_torsion_atom_site_label_3
_geom_torsion_atom_site_label_4
_geom_torsion
C2 N2 C1 N1 -176.0(3)
C2 N2 C1 S1 4.6(4)
C10 N1 C1 N2 9.1(5)
C10 N1 C1 S1 -171.4(2)
C1 N2 C2 C3 146.8(3)
C1 N2 C2 C7 -90.2(4)
N2 C2 C3 N3 -60.7(3)
C7 C2 C3 N3 176.3(2)
N2 C2 C3 C4 179.6(3)
C7 C2 C3 C4 56.7(3)
N3 C3 C4 C5 -176.9(3)
C2 C3 C4 C5 -56.1(4)
C3 C4 C5 C6 56.4(4)
C4 C5 C6 C7 -56.4(4)
C5 C6 C7 C2 56.7(4)
N2 C2 C7 C6 -179.3(3)
C3 C2 C7 C6 -57.5(4)
C1 N1 C10 C31 -80.6(4)
C1 N1 C10 C11 46.8(4)
C1 N1 C10 C21 164.4(3)
N1 C10 C11 C12 -134.9(3)
C31 C10 C11 C12 -9.8(4)
C21 C10 C11 C12 109.9(3)
N1 C10 C11 C16 48.4(3)
C31 C10 C11 C16 173.5(3)
C21 C10 C11 C16 -66.8(3)
C16 C11 C12 C13 2.1(5)
C10 C11 C12 C13 -174.7(3)
C11 C12 C13 C14 -1.3(6)
C12 C13 C14 C15 0.2(6)
C13 C14 C15 C16 0.1(6)
C14 C15 C16 C11 0.8(5)
C12 C11 C16 C15 -1.8(5)
C10 C11 C16 C15 175.1(3)
N1 C10 C21 C22 -130.8(3)
C31 C10 C21 C22 111.3(3)
C11 C10 C21 C22 -13.5(4)
N1 C10 C21 C26 53.2(3)
C31 C10 C21 C26 -64.7(3)
C11 C10 C21 C26 170.6(3)
C26 C21 C22 C23 -1.4(5)
C10 C21 C22 C23 -177.4(3)
C21 C22 C23 C24 0.2(5)
C22 C23 C24 C25 0.7(5)
C23 C24 C25 C26 -0.4(5)
C24 C25 C26 C21 -0.8(5)
C22 C21 C26 C25 1.7(5)
C10 C21 C26 C25 177.8(3)
N1 C10 C31 C32 -171.2(3)
C11 C10 C31 C32 64.6(3)
C21 C10 C31 C32 -56.8(3)
N1 C10 C31 C36 4.6(4)
C11 C10 C31 C36 -119.6(3)
C21 C10 C31 C36 119.0(3)
C36 C31 C32 C33 1.8(5)
C10 C31 C32 C33 177.8(3)
C31 C32 C33 C34 -0.8(5)
C32 C33 C34 C35 -0.8(5)
C33 C34 C35 C36 1.2(5)
C34 C35 C36 C31 -0.1(5)
C32 C31 C36 C35 -1.4(4)
C10 C31 C36 C35 -177.3(3)
C31 C10 N1 H1 109.1
C21 C10 N1 H1 -5.8
C11 C10 N1 H1 -123.4
C1 N2 C2 H2A 28.9
